data_2108937
loop_
_publ_author_name
'Hasija, Avantika'
'Som, Shubham'
'Chopra, Deepak'

_publ_section_title
;
 Investigation of crystal structures, energetics and isostructurality in
 halogen-substituted phosphoramidates
;
_journal_issue 2
_journal_name_full 'Acta Crystallographica Section B'
_journal_page_first
;
;
_journal_paper_doi 10.1107/S2052520622000889
_journal_volume 78
_journal_year 2022
_chemical_formula_moiety 'C18 H15 I N O3 P'
_chemical_formula_sum 'C18 H15 I N O3 P'
_chemical_formula_weight 451.18
_space_group_crystal_system triclinic
_space_group_IT_number 2
_space_group_name_Hall '-P 1'
_space_group_name_H-M_alt 'P -1'
_atom_sites_solution_hydrogens mixed
_atom_sites_solution_primary dual
_audit_creation_date 2021-05-28
_audit_creation_method
;
Olex2 1.3
(compiled 2020.11.12 svn.r5f609507 for OlexSys, GUI svn.r6272)
;
_cell_angle_alpha 109.0980(10)
_cell_angle_beta 95.7340(10)
_cell_angle_gamma 116.9670(10)
_cell_formula_units_Z 2
_cell_length_a 10.0600(2)
_cell_length_b 10.4577(2)
_cell_length_c 10.6104(2)
_cell_measurement_reflns_used 4653
_cell_measurement_temperature 100
_cell_measurement_theta_max 28.04
_cell_measurement_theta_min 2.35
_cell_volume 898.35(3)
_computing_cell_refinement 'Bruker SAINT'
_computing_data_collection 'Bruker APEX2'
_computing_data_reduction 'Bruker SAINT'
_computing_molecular_graphics 'Olex2 1.3 (Dolomanov et al., 2009)'
_computing_publication_material 'Olex2 1.3 (Dolomanov et al., 2009)'
_computing_structure_refinement 'SHELXL 2018/3 (Sheldrick, 2015)'
_computing_structure_solution 'SHELXS-97 (Sheldrick 2008)'
_diffrn_ambient_temperature 100
_diffrn_measured_fraction_theta_full 0.969
_diffrn_measured_fraction_theta_max 0.941
_diffrn_measurement_device_type 'Bruker APEX-II CCD'
_diffrn_measurement_method '\f and \w scans'
_diffrn_radiation_type MoK\a
_diffrn_radiation_wavelength 0.71073
_diffrn_reflns_av_R_equivalents 0.0285
_diffrn_reflns_av_unetI/netI 0.0525
_diffrn_reflns_Laue_measured_fraction_full 0.969
_diffrn_reflns_Laue_measured_fraction_max 0.941
_diffrn_reflns_limit_h_max 13
_diffrn_reflns_limit_h_min -13
_diffrn_reflns_limit_k_max 13
_diffrn_reflns_limit_k_min -13
_diffrn_reflns_limit_l_max 14
_diffrn_reflns_limit_l_min -11
_diffrn_reflns_number 11038
_diffrn_reflns_point_group_measured_fraction_full 0.969
_diffrn_reflns_point_group_measured_fraction_max 0.941
_diffrn_reflns_theta_full 25.242
_diffrn_reflns_theta_max 28.282
_diffrn_reflns_theta_min 2.126
_exptl_absorpt_coefficient_mu 1.886
_exptl_absorpt_correction_T_max 0.7460
_exptl_absorpt_correction_T_min 0.6492
_exptl_absorpt_correction_type multi-scan
_exptl_absorpt_process_details SADABS-2014/5
_exptl_crystal_colour colourless
_exptl_crystal_density_diffrn 1.668
_exptl_crystal_description block
_exptl_crystal_F_000 444
_exptl_crystal_size_max 0.35
_exptl_crystal_size_mid 0.125
_exptl_crystal_size_min 0.096
_refine_diff_density_max 0.672
_refine_diff_density_min -0.896
_refine_diff_density_rms 0.135
_refine_ls_extinction_method none
_refine_ls_goodness_of_fit_ref 1.064
_refine_ls_hydrogen_treatment mixed
_refine_ls_matrix_type full
_refine_ls_number_parameters 220
_refine_ls_number_reflns 4192
_refine_ls_number_restraints 0
_refine_ls_restrained_S_all 1.064
_refine_ls_R_factor_all 0.0440
_refine_ls_R_factor_gt 0.0358
_refine_ls_shift/su_max 0.000
_refine_ls_shift/su_mean 0.000
_refine_ls_structure_factor_coef Fsqd
_refine_ls_weighting_details 'w=1/[\s^2^(Fo^2^)+(0.0141P)^2^+0.9249P] where P=(Fo^2^+2Fc^2^)/3'
_refine_ls_weighting_scheme calc
_refine_ls_wR_factor_gt 0.0550
_refine_ls_wR_factor_ref 0.0575
_reflns_Friedel_coverage 0.000
_reflns_number_gt 3639
_reflns_number_total 4192
_reflns_threshold_expression 'I > 2\s(I)'
_cod_data_source_file aw5064sup1.cif
_cod_data_source_block 3I
_cod_database_code 2108937
_shelx_shelxl_version_number 2018/3
_shelx_space_group_comment
;
The symmetry employed for this shelxl refinement is uniquely defined
by the following loop, which should always be used as a source of
symmetry information in preference to the above space-group names.
They are only intended as comments.
;
_shelx_estimated_absorpt_t_max 0.840
_shelx_estimated_absorpt_t_min 0.558
_olex2_refinement_description
;
1. Fixed Uiso
 At 1.2 times of:
  All C(H) groups, All N(H) groups
2.a Aromatic/amide H refined with riding coordinates:
 C2(H2), C3(H3), C4(H4), C5(H5), C6(H6), C8(H8), C10(H10), C11(H11), C12(H12),
 C14(H14), C15(H15), C16(H16), C17(H17), C18(H18)
;
_olex2_submission_special_instructions 'No special instructions were received'

loop_
_space_group_symop_operation_xyz
'x, y, z'
'-x, -y, -z'

loop_
_atom_site_label
_atom_site_type_symbol
_atom_site_fract_x
_atom_site_fract_y
_atom_site_fract_z
_atom_site_U_iso_or_equiv
_atom_site_adp_type
_atom_site_occupancy
_atom_site_site_symmetry_order
_atom_site_calc_flag
_atom_site_refinement_flags_posn
_atom_site_refinement_flags_adp
_atom_site_refinement_flags_occupancy
_atom_site_disorder_assembly
_atom_site_disorder_group
I1 I 0.36293(2) 0.26885(2) 0.29159(2) 0.01635(7) Uani 1 1 d . . . . .
P1 P 1.02586(8) 0.90785(9) 0.28786(8) 0.01144(17) Uani 1 1 d . . . . .
O1 O 1.0962(2) 0.8191(2) 0.1927(2) 0.0124(4) Uani 1 1 d . . . . .
O2 O 0.9550(2) 0.9415(2) 0.1711(2) 0.0131(5) Uani 1 1 d . . . . .
O3 O 1.1373(2) 1.0480(2) 0.4158(2) 0.0135(5) Uani 1 1 d . . . . .
N1 N 0.8857(3) 0.7807(3) 0.3238(3) 0.0124(6) Uani 1 1 d . . . . .
H1 H 0.881(3) 0.815(4) 0.399(3) 0.015 Uiso 1 1 d . U . . .
C1 C 1.1818(3) 0.7645(3) 0.2509(3) 0.0137(7) Uani 1 1 d . . . . .
C2 C 1.1033(4) 0.6117(4) 0.2405(3) 0.0203(7) Uani 1 1 d . . . . .
H2 H 0.993658 0.545534 0.198265 0.024 Uiso 1 1 calc R U . . .
C3 C 1.1878(4) 0.5574(4) 0.2929(4) 0.0243(8) Uani 1 1 d . . . . .
H3 H 1.136056 0.452648 0.286524 0.029 Uiso 1 1 calc R U . . .
C4 C 1.3475(4) 0.6546(4) 0.3548(3) 0.0190(7) Uani 1 1 d . . . . .
H4 H 1.404848 0.617328 0.392179 0.023 Uiso 1 1 calc R U . . .
C5 C 1.4232(4) 0.8061(4) 0.3621(3) 0.0201(7) Uani 1 1 d . . . . .
H5 H 1.532933 0.872364 0.403670 0.024 Uiso 1 1 calc R U . . .
C6 C 1.3402(3) 0.8621(4) 0.3091(3) 0.0180(7) Uani 1 1 d . . . . .
H6 H 1.391953 0.965756 0.313096 0.022 Uiso 1 1 calc R U . . .
C7 C 0.7565(3) 0.6302(3) 0.2319(3) 0.0114(6) Uani 1 1 d . . . . .
C8 C 0.6470(3) 0.5464(3) 0.2887(3) 0.0120(6) Uani 1 1 d . . . . .
H8 H 0.658593 0.591193 0.385658 0.014 Uiso 1 1 calc R U . . .
C9 C 0.5214(3) 0.3971(3) 0.2022(3) 0.0135(7) Uani 1 1 d . . . . .
C10 C 0.5013(3) 0.3280(3) 0.0609(3) 0.0158(7) Uani 1 1 d . . . . .
H10 H 0.415189 0.225000 0.003145 0.019 Uiso 1 1 calc R U . . .
C11 C 0.6103(3) 0.4132(3) 0.0059(3) 0.0165(7) Uani 1 1 d . . . . .
H11 H 0.598103 0.367683 -0.091131 0.020 Uiso 1 1 calc R U . . .
C12 C 0.7366(3) 0.5631(3) 0.0891(3) 0.0156(7) Uani 1 1 d . . . . .
H12 H 0.809313 0.620082 0.049098 0.019 Uiso 1 1 calc R U . . .
C13 C 0.8878(3) 1.0368(3) 0.1966(3) 0.0131(7) Uani 1 1 d . . . . .
C14 C 0.8403(4) 1.0755(4) 0.3139(3) 0.0198(7) Uani 1 1 d . . . . .
H14 H 0.852878 1.039602 0.383235 0.024 Uiso 1 1 calc R U . . .
C15 C 0.7731(4) 1.1687(4) 0.3281(4) 0.0258(8) Uani 1 1 d . . . . .
H15 H 0.740118 1.197381 0.408237 0.031 Uiso 1 1 calc R U . . .
C16 C 0.7543(4) 1.2195(4) 0.2263(4) 0.0247(8) Uani 1 1 d . . . . .
H16 H 0.708524 1.282807 0.236495 0.030 Uiso 1 1 calc R U . . .
C17 C 0.8022(4) 1.1779(4) 0.1097(4) 0.0224(8) Uani 1 1 d . . . . .
H17 H 0.788418 1.212265 0.039477 0.027 Uiso 1 1 calc R U . . .
C18 C 0.8701(3) 1.0869(3) 0.0943(3) 0.0147(7) Uani 1 1 d . . . . .
H18 H 0.903981 1.059211 0.014562 0.018 Uiso 1 1 calc R U . . .

loop_
_atom_site_aniso_label
_atom_site_aniso_U_11
_atom_site_aniso_U_22
_atom_site_aniso_U_33
_atom_site_aniso_U_23
_atom_site_aniso_U_13
_atom_site_aniso_U_12
I1 0.01394(10) 0.01179(11) 0.01986(13) 0.00697(9) 0.00716(8) 0.00337(8)
P1 0.0114(4) 0.0104(4) 0.0128(5) 0.0052(3) 0.0056(3) 0.0052(3)
O1 0.0151(10) 0.0141(10) 0.0120(12) 0.0057(9) 0.0065(9) 0.0099(9)
O2 0.0168(11) 0.0161(11) 0.0129(12) 0.0077(9) 0.0077(9) 0.0117(9)
O3 0.0136(10) 0.0124(10) 0.0111(12) 0.0038(9) 0.0047(9) 0.0047(9)
N1 0.0126(13) 0.0129(13) 0.0063(15) 0.0016(12) 0.0047(11) 0.0039(11)
C1 0.0179(16) 0.0187(16) 0.0116(18) 0.0060(14) 0.0081(13) 0.0143(14)
C2 0.0154(16) 0.0184(17) 0.027(2) 0.0097(16) 0.0068(15) 0.0086(14)
C3 0.0265(19) 0.0199(18) 0.033(2) 0.0140(17) 0.0117(16) 0.0146(16)
C4 0.0276(18) 0.0260(18) 0.0123(19) 0.0075(15) 0.0058(14) 0.0211(16)
C5 0.0178(16) 0.0225(18) 0.0146(19) 0.0019(15) 0.0027(14) 0.0108(15)
C6 0.0170(16) 0.0137(16) 0.0190(19) 0.0035(14) 0.0067(14) 0.0066(13)
C7 0.0130(15) 0.0076(14) 0.0125(18) 0.0029(13) 0.0037(13) 0.0053(12)
C8 0.0158(15) 0.0129(15) 0.0102(17) 0.0049(13) 0.0060(13) 0.0092(13)
C9 0.0108(14) 0.0103(15) 0.021(2) 0.0085(14) 0.0062(13) 0.0055(12)
C10 0.0138(15) 0.0108(15) 0.0164(19) 0.0041(14) 0.0013(13) 0.0032(13)
C11 0.0204(17) 0.0173(16) 0.0092(18) 0.0033(14) 0.0017(13) 0.0099(14)
C12 0.0142(15) 0.0137(15) 0.0172(19) 0.0067(14) 0.0059(14) 0.0056(13)
C13 0.0119(15) 0.0101(15) 0.0150(18) 0.0030(13) 0.0031(13) 0.0055(12)
C14 0.0243(18) 0.0251(18) 0.020(2) 0.0136(16) 0.0112(15) 0.0172(15)
C15 0.032(2) 0.034(2) 0.025(2) 0.0123(18) 0.0159(17) 0.0260(18)
C16 0.0313(19) 0.031(2) 0.031(2) 0.0176(18) 0.0152(17) 0.0259(17)
C17 0.0262(18) 0.0258(18) 0.024(2) 0.0161(17) 0.0082(16) 0.0160(16)
C18 0.0167(16) 0.0146(16) 0.0161(19) 0.0091(14) 0.0077(14) 0.0084(13)

loop_
_atom_type_symbol
_atom_type_description
_atom_type_scat_dispersion_real
_atom_type_scat_dispersion_imag
_atom_type_scat_source
C C 0.0033 0.0016 'International Tables Vol C Tables 4.2.6.8 and 6.1.1.4'
H H 0.0000 0.0000 'International Tables Vol C Tables 4.2.6.8 and 6.1.1.4'
N N 0.0061 0.0033 'International Tables Vol C Tables 4.2.6.8 and 6.1.1.4'
O O 0.0106 0.0060 'International Tables Vol C Tables 4.2.6.8 and 6.1.1.4'
P P 0.1023 0.0942 'International Tables Vol C Tables 4.2.6.8 and 6.1.1.4'
I I -0.4742 1.8119 'International Tables Vol C Tables 4.2.6.8 and 6.1.1.4'

loop_
_geom_angle_atom_site_label_1
_geom_angle_atom_site_label_2
_geom_angle_atom_site_label_3
_geom_angle
_geom_angle_site_symmetry_1
_geom_angle_site_symmetry_3
_geom_angle_publ_flag
O1 P1 N1 108.31(12) . . ?
O2 P1 O1 95.44(11) . . ?
O2 P1 N1 109.77(12) . . ?
O3 P1 O1 116.13(11) . . ?
O3 P1 O2 115.46(11) . . ?
O3 P1 N1 110.70(12) . . ?
C1 O1 P1 119.34(18) . . ?
C13 O2 P1 123.55(18) . . ?
P1 N1 H1 114(2) . . ?
C7 N1 P1 129.0(2) . . ?
C7 N1 H1 116(2) . . ?
C2 C1 O1 118.8(3) . . ?
C6 C1 O1 118.9(3) . . ?
C6 C1 C2 122.2(3) . . ?
C1 C2 H2 120.7 . . ?
C3 C2 C1 118.5(3) . . ?
C3 C2 H2 120.7 . . ?
C2 C3 H3 119.8 . . ?
C2 C3 C4 120.4(3) . . ?
C4 C3 H3 119.8 . . ?
C3 C4 H4 120.1 . . ?
C5 C4 C3 119.8(3) . . ?
C5 C4 H4 120.1 . . ?
C4 C5 H5 119.8 . . ?
C4 C5 C6 120.5(3) . . ?
C6 C5 H5 119.8 . . ?
C1 C6 C5 118.5(3) . . ?
C1 C6 H6 120.7 . . ?
C5 C6 H6 120.7 . . ?
C8 C7 N1 117.8(3) . . ?
C12 C7 N1 122.6(3) . . ?
C12 C7 C8 119.5(3) . . ?
C7 C8 H8 120.4 . . ?
C9 C8 C7 119.3(3) . . ?
C9 C8 H8 120.4 . . ?
C8 C9 I1 118.6(2) . . ?
C10 C9 I1 119.4(2) . . ?
C10 C9 C8 121.9(3) . . ?
C9 C10 H10 120.9 . . ?
C9 C10 C11 118.2(3) . . ?
C11 C10 H10 120.9 . . ?
C10 C11 H11 119.3 . . ?
C12 C11 C10 121.5(3) . . ?
C12 C11 H11 119.3 . . ?
C7 C12 H12 120.2 . . ?
C11 C12 C7 119.7(3) . . ?
C11 C12 H12 120.2 . . ?
C14 C13 O2 122.9(3) . . ?
C18 C13 O2 115.2(2) . . ?
C18 C13 C14 121.9(3) . . ?
C13 C14 H14 120.8 . . ?
C13 C14 C15 118.3(3) . . ?
C15 C14 H14 120.8 . . ?
C14 C15 H15 119.8 . . ?
C16 C15 C14 120.4(3) . . ?
C16 C15 H15 119.8 . . ?
C15 C16 H16 120.1 . . ?
C15 C16 C17 119.9(3) . . ?
C17 C16 H16 120.1 . . ?
C16 C17 H17 119.7 . . ?
C18 C17 C16 120.5(3) . . ?
C18 C17 H17 119.7 . . ?
C13 C18 C17 118.9(3) . . ?
C13 C18 H18 120.5 . . ?
C17 C18 H18 120.5 . . ?

loop_
_geom_bond_atom_site_label_1
_geom_bond_atom_site_label_2
_geom_bond_distance
_geom_bond_site_symmetry_2
_geom_bond_publ_flag
I1 C9 2.106(3) . ?
P1 O1 1.5838(19) . ?
P1 O2 1.582(2) . ?
P1 O3 1.467(2) . ?
P1 N1 1.625(2) . ?
O1 C1 1.421(3) . ?
O2 C13 1.412(3) . ?
N1 H1 0.78(3) . ?
N1 C7 1.416(4) . ?
C1 C2 1.383(4) . ?
C1 C6 1.371(4) . ?
C2 H2 0.9500 . ?
C2 C3 1.379(4) . ?
C3 H3 0.9500 . ?
C3 C4 1.384(4) . ?
C4 H4 0.9500 . ?
C4 C5 1.382(4) . ?
C5 H5 0.9500 . ?
C5 C6 1.385(4) . ?
C6 H6 0.9500 . ?
C7 C8 1.396(4) . ?
C7 C12 1.394(4) . ?
C8 H8 0.9500 . ?
C8 C9 1.385(4) . ?
C9 C10 1.381(4) . ?
C10 H10 0.9500 . ?
C10 C11 1.386(4) . ?
C11 H11 0.9500 . ?
C11 C12 1.384(4) . ?
C12 H12 0.9500 . ?
C13 C14 1.381(4) . ?
C13 C18 1.380(4) . ?
C14 H14 0.9500 . ?
C14 C15 1.397(4) . ?
C15 H15 0.9500 . ?
C15 C16 1.382(4) . ?
C16 H16 0.9500 . ?
C16 C17 1.382(4) . ?
C17 H17 0.9500 . ?
C17 C18 1.382(4) . ?
C18 H18 0.9500 . ?

loop_
_geom_torsion_atom_site_label_1
_geom_torsion_atom_site_label_2
_geom_torsion_atom_site_label_3
_geom_torsion_atom_site_label_4
_geom_torsion
_geom_torsion_site_symmetry_1
_geom_torsion_site_symmetry_2
_geom_torsion_site_symmetry_3
_geom_torsion_site_symmetry_4
_geom_torsion_publ_flag
I1 C9 C10 C11 -177.9(2) . . . . ?
P1 O1 C1 C2 92.3(3) . . . . ?
P1 O1 C1 C6 -91.0(3) . . . . ?
P1 O2 C13 C14 -17.6(4) . . . . ?
P1 O2 C13 C18 163.6(2) . . . . ?
P1 N1 C7 C8 -176.8(2) . . . . ?
P1 N1 C7 C12 4.1(4) . . . . ?
O1 P1 O2 C13 -172.7(2) . . . . ?
O1 P1 N1 C7 -50.7(3) . . . . ?
O1 C1 C2 C3 177.8(3) . . . . ?
O1 C1 C6 C5 -178.2(3) . . . . ?
O2 P1 O1 C1 178.10(19) . . . . ?
O2 P1 N1 C7 52.4(3) . . . . ?
O2 C13 C14 C15 -179.1(3) . . . . ?
O2 C13 C18 C17 178.6(3) . . . . ?
O3 P1 O1 C1 56.3(2) . . . . ?
O3 P1 O2 C13 -50.3(2) . . . . ?
O3 P1 N1 C7 -179.0(2) . . . . ?
N1 P1 O1 C1 -69.0(2) . . . . ?
N1 P1 O2 C13 75.6(2) . . . . ?
N1 C7 C8 C9 -178.4(3) . . . . ?
N1 C7 C12 C11 177.8(3) . . . . ?
C1 C2 C3 C4 0.2(5) . . . . ?
C2 C1 C6 C5 -1.6(5) . . . . ?
C2 C3 C4 C5 -1.1(5) . . . . ?
C3 C4 C5 C6 0.7(5) . . . . ?
C4 C5 C6 C1 0.6(5) . . . . ?
C6 C1 C2 C3 1.1(5) . . . . ?
C7 C8 C9 I1 177.4(2) . . . . ?
C7 C8 C9 C10 0.3(4) . . . . ?
C8 C7 C12 C11 -1.2(4) . . . . ?
C8 C9 C10 C11 -0.8(4) . . . . ?
C9 C10 C11 C12 0.2(4) . . . . ?
C10 C11 C12 C7 0.8(4) . . . . ?
C12 C7 C8 C9 0.7(4) . . . . ?
C13 C14 C15 C16 0.4(5) . . . . ?
C14 C13 C18 C17 -0.2(4) . . . . ?
C14 C15 C16 C17 0.0(5) . . . . ?
C15 C16 C17 C18 -0.5(5) . . . . ?
C16 C17 C18 C13 0.6(5) . . . . ?
C18 C13 C14 C15 -0.3(5) . . . . ?

_cod_database_fobs_code 2108937
